data_2013105
loop_
_publ_author_name
'Salyer, Pamela A.'
'Barker, Marten G.'
'Blake, Alexander J.'
'Gregory, Duncan H.'
'Wilson, Claire'

_publ_section_title
;
 Lithium niobium disulfide, Li~0.63~NbS~2~
;
_journal_issue 1
_journal_name_full 'Acta Crystallographica Section C'
_journal_page_first i4
_journal_page_last i6
_journal_paper_doi 10.1107/S0108270102021844
_journal_volume 59
_journal_year 2003
_chemical_formula_iupac 'Li0.63 Nb S2'
_chemical_formula_sum 'Li0.63 Nb S2'
_chemical_formula_weight 161.40
_chemical_name_systematic 'lithium niobium disulfide'
_space_group_IT_number 194
_symmetry_cell_setting hexagonal
_symmetry_space_group_name_Hall '-P 6c 2c'
_symmetry_space_group_name_H-M 'P 63/m m c'
_atom_sites_solution_primary direct
_atom_sites_solution_secondary difmap
_audit_creation_method SHELXL97
_cell_angle_alpha 90
_cell_angle_beta 90
_cell_angle_gamma 120
_cell_formula_units_Z 2
_cell_length_a 3.3477(8)
_cell_length_b 3.3477(8)
_cell_length_c 12.875(4)
_cell_measurement_reflns_used 294
_cell_measurement_temperature 150(2)
_cell_measurement_theta_max 27.35
_cell_measurement_theta_min 3.15
_cell_volume 124.96(6)
_computing_cell_refinement 'SAINT (Bruker, 2000)'
_computing_data_collection 'SMART (Bruker, 2001)'
_computing_data_reduction 'SAINT and SHELXTL (Bruker, 1997)'
_computing_molecular_graphics 'ATOMS (Dowty, 1998) and SHELXTL (Bruker, 1997)'
_computing_publication_material 'SHELXL97 and PLATON (Spek, 2002)'
_computing_structure_refinement 'SHELXL97 (Sheldrick, 1997)'
_computing_structure_solution 'SIR92 (Altomare et al., 1993)'
_diffrn_ambient_temperature 150(2)
_diffrn_measured_fraction_theta_full 0.925
_diffrn_measured_fraction_theta_max 0.925
_diffrn_measurement_device_type 'Bruker SMART1000 CCD area-detector'
_diffrn_measurement_method \w
_diffrn_radiation_monochromator graphite
_diffrn_radiation_source 'normal-focus sealed tube'
_diffrn_radiation_type MoK\a
_diffrn_radiation_wavelength 0.71073
_diffrn_reflns_av_R_equivalents 0.020
_diffrn_reflns_av_sigmaI/netI 0.009
_diffrn_reflns_limit_h_max 4
_diffrn_reflns_limit_h_min -4
_diffrn_reflns_limit_k_max 3
_diffrn_reflns_limit_k_min -2
_diffrn_reflns_limit_l_max 4
_diffrn_reflns_limit_l_min -16
_diffrn_reflns_number 383
_diffrn_reflns_theta_full 27.37
_diffrn_reflns_theta_max 27.37
_diffrn_reflns_theta_min 3.16
_diffrn_standards_decay_% none
_diffrn_standards_number 0
_exptl_absorpt_coefficient_mu 6.075
_exptl_absorpt_correction_T_max 0.832
_exptl_absorpt_correction_T_min 0.762
_exptl_absorpt_correction_type multi-scan
_exptl_absorpt_process_details '(SHELXTL; Bruker 2001)'
_exptl_crystal_colour 'metallic grey'
_exptl_crystal_density_diffrn 4.290
_exptl_crystal_density_meas ?
_exptl_crystal_density_method 'not measured'
_exptl_crystal_description tablet
_exptl_crystal_F_000 150
_exptl_crystal_size_max 0.09
_exptl_crystal_size_mid 0.07
_exptl_crystal_size_min 0.03
_refine_diff_density_max 0.68
_refine_diff_density_min -0.36
_refine_ls_extinction_method none
_refine_ls_goodness_of_fit_ref 1.421
_refine_ls_hydrogen_treatment none
_refine_ls_matrix_type full
_refine_ls_number_parameters 9
_refine_ls_number_reflns 79
_refine_ls_number_restraints 6
_refine_ls_restrained_S_all 1.365
_refine_ls_R_factor_all 0.019
_refine_ls_R_factor_gt 0.018
_refine_ls_shift/su_max <0.001
_refine_ls_shift/su_mean 0.000
_refine_ls_structure_factor_coef Fsqd
_refine_ls_weighting_details 'calc w = 1/[\s^2^(Fo^2^)+(0.0215P)^2^+0.2484P] where P=(Fo^2^+2Fc^2^)/3'
_refine_ls_weighting_scheme calc
_refine_ls_wR_factor_gt 0.043
_refine_ls_wR_factor_ref 0.044
_reflns_number_gt 76
_reflns_number_total 79
_reflns_threshold_expression I>2\s(I)
_cod_data_source_file bc1001.cif
_cod_data_source_block I
_cod_depositor_comments
;
The following automatic conversions were performed:
'_symmetry_cell_setting' value 'Hexagonal' changed to 'hexagonal'
according to '/home/saulius/struct/CIF-dictionaries/cif_core.dic'
dictionary named 'cif_core.dic' version 2.4.1 from 2010-06-29.

Automatic conversion script
Id: cif_fix_enum 1527 2010-12-29 10:47:43Z saulius 

The following automatic conversions were performed:

'_symmetry_cell_setting' value 'Hexagonal' changed to 'hexagonal'
according to /home/saulius/struct/CIF-dictionaries/cif_core.dic
dictionary named 'cif_core.dic' version 2.4.1 from 2010-06-29.

Automatic conversion script
Id: cif_fix_values 1715 2011-07-08 13:25:40Z adriana 

The following automatic conversions were performed:

'_exptl_crystal_density_meas' value 'not measured' was changed to '?'
- the value is perceived as not measured.

Automatic conversion script
Id: cif_fix_values 3008 2015-01-20 13:52:24Z robertas 
;
_cod_original_sg_symbol_Hall '-p 6c 2c'
_cod_database_code 2013105
_cod_database_fobs_code 2013105

loop_
_symmetry_equiv_pos_as_xyz
'x, y, z'
'-x, -y, z+1/2'
'-y, x-y, z'
'-x+y, -x, z'
'x-y, x, z+1/2'
'y, -x+y, z+1/2'
'x-y, -y, -z'
'-x, -x+y, -z'
'y, x, -z'
'-y, -x, -z+1/2'
'x, x-y, -z+1/2'
'-x+y, y, -z+1/2'
'-x, -y, -z'
'x, y, -z-1/2'
'y, -x+y, -z'
'x-y, x, -z'
'-x+y, -x, -z-1/2'
'-y, x-y, -z-1/2'
'-x+y, y, z'
'x, x-y, z'
'-y, -x, z'
'y, x, z-1/2'
'-x, -x+y, z-1/2'
'x-y, -y, z-1/2'

loop_
_atom_site_label
_atom_site_fract_x
_atom_site_fract_y
_atom_site_fract_z
_atom_site_U_iso_or_equiv
_atom_site_adp_type
_atom_site_calc_flag
_atom_site_refinement_flags
_atom_site_occupancy
_atom_site_disorder_assembly
_atom_site_disorder_group
_atom_site_type_symbol
Nb 0.0000 0.0000 0.2500 0.0063(3) Uani d SU 1 . . Nb
S 0.3333 0.6667 0.12824(9) 0.0071(4) Uani d SU 1 . . S
Li 0.0000 0.0000 0.0000 0.009(5) Uani d SPU 0.63(6) . . Li

loop_
_atom_site_aniso_label
_atom_site_aniso_U_11
_atom_site_aniso_U_22
_atom_site_aniso_U_33
_atom_site_aniso_U_12
_atom_site_aniso_U_13
_atom_site_aniso_U_23
Nb 0.0053(3) 0.0053(3) 0.0081(4) 0.00267(16) 0.000 0.000
S 0.0062(5) 0.0062(5) 0.0090(6) 0.0031(2) 0.000 0.000
Li 0.011(8) 0.011(8) 0.006(6) 0.005(4) 0.000 0.000

loop_
_atom_type_symbol
_atom_type_description
_atom_type_scat_dispersion_real
_atom_type_scat_dispersion_imag
_atom_type_scat_source
Li Li -0.0003 0.0001 'International Tables Vol C Tables 4.2.6.8 and 6.1.1.4'
S S 0.1246 0.1234 'International Tables Vol C Tables 4.2.6.8 and 6.1.1.4'
Nb Nb -2.0727 0.6215 'International Tables Vol C Tables 4.2.6.8 and 6.1.1.4'

loop_
_geom_angle_atom_site_label_1
_geom_angle_atom_site_label_2
_geom_angle_atom_site_label_3
_geom_angle_site_symmetry_1
_geom_angle_site_symmetry_3
_geom_angle
_geom_angle_publ_flag
S Nb S 1_445 . 84.54(4) y
S Nb S 14_546 . 134.299(17) y
S Nb S 14_556 . 78.09(5) y
S Nb Li . 2 129.04(2) n
S Nb Li . . 50.96(2) n
Li Nb Li 2 . 180.0 n
S Nb Nb . 1_445 132.268(18) n
S Nb Nb . 1_665 47.732(18) n
Li Nb Nb . 1_445 90.0 n
S Nb Nb . 1_655 90.0 n
Nb Nb Nb 1_445 1_665 180.0 n
Nb Nb Nb 1_445 1_565 120.0 n
Nb Nb Nb 1_665 1_565 60.0 n
Nb S Nb 1_665 . 84.54(4) n
Nb S Li 1_665 . 134.782(8) n
Nb S Li . . 79.55(2) n
Li S Li . 1_565 82.37(4) n
S Li S 13 . 180.00(4) y
S Li S . 1_445 82.37(4) y
S Li S . 13_565 97.63(4) y
S Li Nb 13 . 130.51(2) n
S Li Nb . . 49.49(2) n
Nb Li Nb . 13 180.0 n
S Li Li . 1_445 131.183(18) n
S Li Li . 1_665 48.817(18) n
S Li Li 1_545 1_665 90.0 n
Nb Li Li . 1_665 90.0 n
Li Li Li 1_665 1_445 180.0 n
Li Li Li 1_665 1_545 120.0 n
Li Li Li 1_445 1_545 60.0 n

loop_
_geom_bond_atom_site_label_1
_geom_bond_atom_site_label_2
_geom_bond_site_symmetry_2
_geom_bond_distance
_geom_bond_publ_flag
Nb S . 2.4886(9) y
Nb Li . 3.2188(10) n
Nb Nb 1_445 3.3477(8) n
S Li . 2.5420(9) y
Li Li 1_445 3.3477(8) n
